data_4311889
loop_
_publ_author_name
'F. Albert Cotton'
'James P. Donahue'
'Michael B. Hall'
'Carlos A. Murillo'
'Dino Villagr\'an'

_publ_contact_author_phone 979-845-4432
_publ_section_title
;
 Reaction Products of W(CO)6 with Formamidines; Electronic Structure of a
 W2(\m-CO)2 Core with Unsymmetric Bridging Carbonyls
;
_journal_name_full 'Inorganic Chemistry'
_journal_page_first 6954
_journal_page_last 6964
_journal_paper_doi 10.1021/ic049116c
_journal_volume 43
_journal_year 2004
_chemical_formula_sum 'C60 H60 N8 O8 W2'
_chemical_formula_weight 1388.86
_chemical_melting_point ?
_chemical_name_common W2(DAniF)4
_chemical_name_systematic
;
 ?
;
_space_group_IT_number 2
_symmetry_cell_setting triclinic
_symmetry_space_group_name_Hall '-P 1'
_symmetry_space_group_name_H-M 'P -1'
_atom_sites_solution_hydrogens geom
_atom_sites_solution_primary direct
_atom_sites_solution_secondary difmap
_audit_creation_method SHELXL-97
_cell_angle_alpha 80.42(3)
_cell_angle_beta 75.61(3)
_cell_angle_gamma 81.69(3)
_cell_formula_units_Z 1
_cell_length_a 10.272(2)
_cell_length_b 10.380(2)
_cell_length_c 13.952(3)
_cell_measurement_reflns_used 5804
_cell_measurement_temperature 213(2)
_cell_measurement_theta_max 27.4855
_cell_measurement_theta_min 2.261
_cell_volume 1412.5(5)
_computing_cell_refinement 'SAINT V 6.28A 2001'
_computing_data_collection 'SMART V 5.618 2000'
_computing_data_reduction 'SAINT V 6.28A 2001'
_computing_molecular_graphics 'SHELXTL V. 5.03 (Siemens, 1994)'
_computing_publication_material CIFTAB
_computing_structure_refinement 'SHELXL-97 (Sheldrick, 1997)'
_computing_structure_solution 'SHELXS-97 (Sheldrick, 1990)'
_diffrn_ambient_temperature 213(2)
_diffrn_measured_fraction_theta_full 0.817
_diffrn_measured_fraction_theta_max 0.817
_diffrn_measurement_device 'Bruker SMART 1000'
_diffrn_measurement_device_type 'area detector'
_diffrn_measurement_method 'omega scans'
_diffrn_radiation_monochromator graphite
_diffrn_radiation_source 'normal-focus sealed tube'
_diffrn_radiation_type MoK\a
_diffrn_radiation_wavelength 0.71073
_diffrn_reflns_av_R_equivalents 0.0175
_diffrn_reflns_av_sigmaI/netI 0.0315
_diffrn_reflns_limit_h_max 13
_diffrn_reflns_limit_h_min -12
_diffrn_reflns_limit_k_max 13
_diffrn_reflns_limit_k_min -4
_diffrn_reflns_limit_l_max 18
_diffrn_reflns_limit_l_min -17
_diffrn_reflns_number 7274
_diffrn_reflns_theta_full 27.50
_diffrn_reflns_theta_max 27.50
_diffrn_reflns_theta_min 2.34
_diffrn_standards_number 'none (area detector data)'
_exptl_absorpt_coefficient_mu 4.131
_exptl_absorpt_correction_T_max 0.8102
_exptl_absorpt_correction_T_min 0.2909
_exptl_absorpt_correction_type multi-scan
_exptl_crystal_colour red
_exptl_crystal_density_diffrn 1.633
_exptl_crystal_density_method 'not measured'
_exptl_crystal_description block
_exptl_crystal_F_000 688
_exptl_crystal_size_max 0.40
_exptl_crystal_size_mid 0.29
_exptl_crystal_size_min 0.05
_refine_diff_density_max 0.781
_refine_diff_density_min -0.744
_refine_diff_density_rms 0.091
_refine_ls_extinction_method none
_refine_ls_goodness_of_fit_ref 1.069
_refine_ls_hydrogen_treatment noref
_refine_ls_matrix_type full
_refine_ls_number_parameters 376
_refine_ls_number_reflns 5320
_refine_ls_number_restraints 0
_refine_ls_restrained_S_all 1.069
_refine_ls_R_factor_all 0.0236
_refine_ls_R_factor_gt 0.0216
_refine_ls_shift/su_max 0.915
_refine_ls_shift/su_mean 0.032
_refine_ls_structure_factor_coef Fsqd
_refine_ls_weighting_details 'calc w=1/[\s^2^(Fo^2^)+(0.0235P)^2^+0.6705P] where P=(Fo^2^+2Fc^2^)/3'
_refine_ls_weighting_scheme calc
_refine_ls_wR_factor_gt 0.0521
_refine_ls_wR_factor_ref 0.0532
_reflns_number_gt 4987
_reflns_number_total 5320
_reflns_threshold_expression I>2sigma(I)
_cod_data_source_file ic049116csi20040706_041210_5.cif
_cod_data_source_block 4
_cod_depositor_comments
;
The following automatic conversions were performed:
'_geom_bond_publ_flag' value 'Y' changed to 'y' according to
'/home/adriana/struct/CIF-dictionaries/cif_core.dic' dictionary named
'cif_core.dic' version 2.4.1 from 2010-06-29 (15
times).

'_geom_bond_publ_flag' value 'N' changed to 'n' according to
'/home/adriana/struct/CIF-dictionaries/cif_core.dic' dictionary named
'cif_core.dic' version 2.4.1 from 2010-06-29 (32
times).

'_geom_angle_publ_flag' value 'Y' changed to 'y' according to
'/home/adriana/struct/CIF-dictionaries/cif_core.dic' dictionary named
'cif_core.dic' version 2.4.1 from 2010-06-29 (24
times).

'_geom_angle_publ_flag' value 'N' changed to 'n' according to
'/home/adriana/struct/CIF-dictionaries/cif_core.dic' dictionary named
'cif_core.dic' version 2.4.1 from 2010-06-29 (44 times).

Automatic conversion script
Id: cif_fix_enum 1555 2011-01-17 13:19:09Z saulius 

The following automatic conversions were performed:

'_chemical_melting_point' value 'not measured' was changed to '?' -
the value is undefined or not given.

Automatic conversion script
Id: cif_fix_values 1569 2011-02-09 13:29:24Z adriana 

The following automatic conversions were performed:
data name '_publ_contact_author-phone' replaced with
'_publ_contact_author_phone' as specified in the replacement file
'/home/antanas/src/cod-tools/trunk/data/replacement-values/replacement_tags.lst'.

Automatic conversion script
Id: cif_correct_tags 4998 2017-03-02 13:24:31Z antanas 
;
_cod_database_code 4311889

loop_
_symmetry_equiv_pos_as_xyz
'x, y, z'
'-x, -y, -z'

loop_
_atom_site_label
_atom_site_type_symbol
_atom_site_fract_x
_atom_site_fract_y
_atom_site_fract_z
_atom_site_U_iso_or_equiv
_atom_site_adp_type
_atom_site_occupancy
_atom_site_symmetry_multiplicity
_atom_site_calc_flag
_atom_site_refinement_flags
_atom_site_disorder_assembly
_atom_site_disorder_group
W1 W -0.019320(12) -0.028519(11) -0.067107(8) 0.02408(5) Uani 1 1 d . . .
N1 N 0.2091(3) -0.0897(3) 0.05197(19) 0.0277(6) Uani 1 1 d . . .
N2 N 0.1704(3) -0.1469(3) -0.09155(19) 0.0296(6) Uani 1 1 d . . .
N3 N -0.0738(3) -0.1333(3) 0.15906(19) 0.0299(6) Uani 1 1 d . . .
N4 N -0.1184(3) -0.1921(3) 0.01824(19) 0.0285(6) Uani 1 1 d . . .
C1 C 0.2488(4) -0.1551(3) -0.0269(2) 0.0295(7) Uani 1 1 d . . .
H1B H 0.3325 -0.2073 -0.0370 0.035 Uiso 1 1 calc R . .
C2 C -0.1244(4) -0.2137(3) 0.1161(2) 0.0325(7) Uani 1 1 d . . .
H2A H -0.1647 -0.2866 0.1552 0.039 Uiso 1 1 calc R . .
C11 C 0.3002(3) -0.1042(3) 0.11667(18) 0.0276(7) Uani 1 1 d G . .
C12 C 0.2476(3) -0.0941(4) 0.21736(18) 0.0354(8) Uani 1 1 d G . .
H12A H 0.1534 -0.0811 0.2415 0.043 Uiso 1 1 calc R . .
C13 C 0.3318(4) -0.1027(4) 0.2833(3) 0.0405(9) Uani 1 1 d G . .
H13A H 0.2940 -0.0967 0.3513 0.049 Uiso 1 1 calc R . .
C14 C 0.4693(4) -0.1200(4) 0.2493(2) 0.0386(8) Uani 1 1 d G . .
C15 C 0.5231(4) -0.1266(5) 0.1482(2) 0.0480(10) Uani 1 1 d G . .
H15A H 0.6173 -0.1361 0.1234 0.058 Uiso 1 1 calc R . .
C16 C 0.4378(4) -0.1190(4) 0.0839(3) 0.0432(9) Uani 1 1 d G . .
H16A H 0.4758 -0.1243 0.0159 0.052 Uiso 1 1 calc R . .
C17 C 0.5132(6) -0.1230(7) 0.4086(3) 0.0810(19) Uani 1 1 d . . .
H17A H 0.5882 -0.1318 0.4407 0.121 Uiso 1 1 calc R . .
H17B H 0.4567 -0.1931 0.4383 0.121 Uiso 1 1 calc R . .
H17C H 0.4601 -0.0388 0.4175 0.121 Uiso 1 1 calc R . .
C21 C 0.2244(3) -0.2120(3) -0.1769(2) 0.0285(7) Uani 1 1 d G . .
C22 C 0.3533(3) -0.1967(3) -0.2359(2) 0.0350(8) Uani 1 1 d G . .
H22A H 0.4075 -0.1430 -0.2184 0.042 Uiso 1 1 calc R . .
C23 C 0.4032(4) -0.2589(4) -0.3197(3) 0.0415(8) Uani 1 1 d G . .
H23A H 0.4909 -0.2475 -0.3583 0.050 Uiso 1 1 calc R . .
C24 C 0.3245(3) -0.3384(4) -0.3473(2) 0.0422(9) Uani 1 1 d G . .
C25 C 0.1945(3) -0.3537(4) -0.2902(3) 0.0451(9) Uani 1 1 d G . .
H25A H 0.1400 -0.4064 -0.3085 0.054 Uiso 1 1 calc R . .
C26 C 0.1457(4) -0.2906(4) -0.2062(3) 0.0380(8) Uani 1 1 d G . .
H26A H 0.0576 -0.3010 -0.1680 0.046 Uiso 1 1 calc R . .
C27 C 0.3040(6) -0.4778(8) -0.4622(5) 0.107(3) Uani 1 1 d . . .
H27A H 0.3562 -0.5125 -0.5222 0.161 Uiso 1 1 calc R . .
H27B H 0.2223 -0.4263 -0.4757 0.161 Uiso 1 1 calc R . .
H27C H 0.2801 -0.5498 -0.4095 0.161 Uiso 1 1 calc R . .
C31 C -0.0732(3) -0.1739(3) 0.2619(2) 0.0288(7) Uani 1 1 d G . .
C32 C -0.1209(4) -0.0858(3) 0.3308(2) 0.0382(8) Uani 1 1 d G . .
H32A H -0.1575 -0.0004 0.3098 0.046 Uiso 1 1 calc R . .
C33 C -0.1152(4) -0.1222(4) 0.4308(3) 0.0436(9) Uani 1 1 d G . .
H33A H -0.1464 -0.0614 0.4766 0.052 Uiso 1 1 calc R . .
C34 C -0.0631(4) -0.2484(3) 0.4615(2) 0.0456(10) Uani 1 1 d G . .
C35 C -0.0133(4) -0.3371(3) 0.3932(2) 0.0474(10) Uani 1 1 d G . .
H35A H 0.0235 -0.4224 0.4141 0.057 Uiso 1 1 calc R . .
C36 C -0.0182(4) -0.2992(3) 0.2941(3) 0.0404(9) Uani 1 1 d G . .
H36A H 0.0163 -0.3591 0.2479 0.049 Uiso 1 1 calc R . .
C37 C -0.1114(6) -0.2081(6) 0.6325(3) 0.0779(16) Uani 1 1 d . . .
H37A H -0.1001 -0.2513 0.6975 0.117 Uiso 1 1 calc R . .
H37B H -0.2070 -0.1846 0.6347 0.117 Uiso 1 1 calc R . .
H37C H -0.0654 -0.1292 0.6146 0.117 Uiso 1 1 calc R . .
C41 C -0.1771(3) -0.2853(2) -0.0188(2) 0.0300(7) Uani 1 1 d G . .
C42 C -0.1533(5) -0.4194(2) 0.0114(4) 0.0607(13) Uani 1 1 d G . .
H42A H -0.1009 -0.4493 0.0588 0.073 Uiso 1 1 calc R . .
C43 C -0.2058(7) -0.5094(4) -0.0273(4) 0.083(2) Uani 1 1 d G . .
H43A H -0.1875 -0.5997 -0.0067 0.100 Uiso 1 1 calc R . .
C44 C -0.2843(5) -0.4685(3) -0.0954(4) 0.0603(13) Uani 1 1 d G . .
C45 C -0.3102(4) -0.3348(3) -0.1260(3) 0.0417(9) Uani 1 1 d G . .
H45A H -0.3653 -0.3051 -0.1716 0.050 Uiso 1 1 calc R . .
C46 C -0.2541(4) -0.2454(3) -0.0884(2) 0.0349(8) Uani 1 1 d G . .
H46A H -0.2692 -0.1553 -0.1112 0.042 Uiso 1 1 calc R . .
C47 C -0.4126(9) -0.5289(5) -0.1981(6) 0.125(3) Uani 1 1 d . . .
H47A H -0.4380 -0.6068 -0.2156 0.188 Uiso 1 1 calc R . .
H47B H -0.3626 -0.4793 -0.2576 0.188 Uiso 1 1 calc R . .
H47C H -0.4933 -0.4748 -0.1690 0.188 Uiso 1 1 calc R . .
O1 O 0.5631(3) -0.1305(3) 0.3062(2) 0.0582(8) Uani 1 1 d . . .
O2 O 0.3828(3) -0.3960(4) -0.4315(2) 0.0646(9) Uani 1 1 d . . .
O3 O -0.0549(4) -0.2958(3) 0.55912(19) 0.0636(9) Uani 1 1 d . . .
O4 O -0.3308(5) -0.5663(3) -0.1284(3) 0.1004(17) Uani 1 1 d . . .

loop_
_atom_site_aniso_label
_atom_site_aniso_U_11
_atom_site_aniso_U_22
_atom_site_aniso_U_33
_atom_site_aniso_U_23
_atom_site_aniso_U_13
_atom_site_aniso_U_12
W1 0.02833(8) 0.02604(7) 0.01984(6) -0.00322(4) -0.01002(5) -0.00134(5)
N1 0.0282(16) 0.0307(13) 0.0263(12) -0.0012(10) -0.0116(12) -0.0039(11)
N2 0.0317(17) 0.0329(13) 0.0258(12) -0.0021(11) -0.0114(12) -0.0026(12)
N3 0.0331(17) 0.0341(13) 0.0240(12) -0.0034(11) -0.0091(12) -0.0043(12)
N4 0.0332(16) 0.0295(13) 0.0268(12) -0.0031(10) -0.0134(12) -0.0057(11)
C1 0.0306(19) 0.0309(15) 0.0275(14) -0.0032(12) -0.0097(14) -0.0003(13)
C2 0.035(2) 0.0354(16) 0.0281(15) -0.0022(13) -0.0089(15) -0.0058(14)
C11 0.0303(19) 0.0281(14) 0.0272(14) -0.0017(12) -0.0130(14) -0.0036(13)
C12 0.029(2) 0.0496(19) 0.0301(16) -0.0054(15) -0.0100(15) -0.0054(16)
C13 0.043(2) 0.056(2) 0.0271(15) -0.0023(15) -0.0147(16) -0.0116(18)
C14 0.040(2) 0.0455(19) 0.0383(18) -0.0025(15) -0.0224(18) -0.0098(16)
C15 0.025(2) 0.075(3) 0.048(2) -0.019(2) -0.0122(18) 0.0004(19)
C16 0.039(2) 0.060(2) 0.0336(17) -0.0107(17) -0.0113(17) -0.0055(18)
C17 0.076(4) 0.139(5) 0.043(2) -0.001(3) -0.034(2) -0.038(4)
C21 0.0317(19) 0.0288(14) 0.0253(14) -0.0043(12) -0.0108(14) 0.0038(13)
C22 0.036(2) 0.0367(17) 0.0337(16) -0.0056(14) -0.0105(16) -0.0042(15)
C23 0.037(2) 0.051(2) 0.0349(17) -0.0107(16) -0.0042(16) -0.0021(17)
C24 0.042(3) 0.050(2) 0.0347(17) -0.0172(16) -0.0082(17) 0.0060(17)
C25 0.041(3) 0.056(2) 0.045(2) -0.0236(18) -0.0097(18) -0.0062(19)
C26 0.032(2) 0.049(2) 0.0349(17) -0.0147(16) -0.0070(16) -0.0013(16)
C27 0.068(4) 0.168(7) 0.109(5) -0.115(5) 0.001(3) -0.016(4)
C31 0.0278(19) 0.0350(16) 0.0248(14) -0.0009(13) -0.0083(14) -0.0064(14)
C32 0.040(2) 0.0426(18) 0.0307(16) -0.0007(15) -0.0120(16) 0.0023(16)
C33 0.047(2) 0.056(2) 0.0273(16) -0.0054(16) -0.0109(16) -0.0001(19)
C34 0.054(3) 0.059(2) 0.0273(16) 0.0067(16) -0.0187(17) -0.014(2)
C35 0.067(3) 0.0385(19) 0.0397(19) 0.0069(16) -0.027(2) -0.0043(19)
C36 0.053(3) 0.0367(17) 0.0347(17) 0.0001(15) -0.0186(17) -0.0062(17)
C37 0.083(4) 0.116(5) 0.0286(19) -0.006(2) -0.018(2) 0.011(3)
C41 0.033(2) 0.0293(15) 0.0289(15) -0.0049(13) -0.0082(14) -0.0054(14)
C42 0.092(4) 0.0368(19) 0.072(3) 0.0029(19) -0.060(3) -0.008(2)
C43 0.144(5) 0.0255(18) 0.111(4) 0.012(2) -0.095(4) -0.019(3)
C44 0.094(4) 0.0353(19) 0.071(3) -0.0023(19) -0.052(3) -0.019(2)
C45 0.054(3) 0.0370(17) 0.0427(19) -0.0047(15) -0.0283(19) -0.0030(17)
C46 0.045(2) 0.0275(15) 0.0348(16) -0.0031(13) -0.0165(16) -0.0029(14)
C47 0.224(9) 0.055(3) 0.159(6) 0.002(4) -0.157(7) -0.036(4)
O1 0.0473(18) 0.090(2) 0.0493(16) -0.0100(16) -0.0306(15) -0.0103(16)
O2 0.051(2) 0.092(2) 0.0558(17) -0.0461(17) 0.0025(15) -0.0074(18)
O3 0.084(2) 0.077(2) 0.0287(13) 0.0071(14) -0.0240(15) -0.0007(18)
O4 0.179(5) 0.0373(16) 0.130(3) 0.0048(19) -0.121(3) -0.027(2)

loop_
_atom_type_symbol
_atom_type_description
_atom_type_scat_dispersion_real
_atom_type_scat_dispersion_imag
_atom_type_scat_source
C C 0.0033 0.0016 'International Tables Vol C Tables 4.2.6.8 and 6.1.1.4'
H H 0.0000 0.0000 'International Tables Vol C Tables 4.2.6.8 and 6.1.1.4'
N N 0.0061 0.0033 'International Tables Vol C Tables 4.2.6.8 and 6.1.1.4'
O O 0.0106 0.0060 'International Tables Vol C Tables 4.2.6.8 and 6.1.1.4'
W W -0.8490 6.8722 'International Tables Vol C Tables 4.2.6.8 and 6.1.1.4'

loop_
_geom_angle_atom_site_label_1
_geom_angle_atom_site_label_2
_geom_angle_atom_site_label_3
_geom_angle
_geom_angle_site_symmetry_1
_geom_angle_site_symmetry_3
_geom_angle_publ_flag
N3 W1 N1 88.85(11) 2 2 y
N3 W1 N2 89.93(11) 2 . y
N1 W1 N2 176.50(9) 2 . y
N3 W1 N4 176.59(8) 2 . y
N1 W1 N4 89.97(11) 2 . y
N2 W1 N4 91.06(11) . . y
N3 W1 W1 91.65(7) 2 2 y
N1 W1 W1 92.83(7) 2 2 y
N2 W1 W1 90.49(7) . 2 y
N4 W1 W1 91.60(7) . 2 y
C1 N1 C11 116.4(3) . . y
C1 N1 W1 117.0(2) . 2 y
C11 N1 W1 126.6(2) . 2 y
C1 N2 C21 116.8(3) . . y
C1 N2 W1 119.2(2) . . y
C21 N2 W1 123.89(19) . . y
C2 N3 C31 115.7(3) . . y
C2 N3 W1 118.2(2) . 2 y
C31 N3 W1 125.68(19) . 2 y
C2 N4 C41 115.4(3) . . y
C2 N4 W1 117.7(2) . . y
C41 N4 W1 126.87(19) . . y
N1 C1 N2 120.5(3) . . y
N3 C2 N4 120.8(3) . . y
C12 C11 C16 117.5(3) . . n
C12 C11 N1 118.8(3) . . n
C16 C11 N1 123.6(3) . . n
C11 C12 C13 121.4(3) . . n
C14 C13 C12 120.2(3) . . n
O1 C14 C13 125.9(3) . . n
O1 C14 C15 115.1(3) . . n
C13 C14 C15 119.0(3) . . n
C16 C15 C14 120.1(3) . . n
C15 C16 C11 121.9(3) . . n
C22 C21 C26 117.9(3) . . n
C22 C21 N2 122.0(3) . . n
C26 C21 N2 120.1(3) . . n
C23 C22 C21 121.2(3) . . n
C22 C23 C24 120.4(3) . . n
O2 C24 C25 124.6(3) . . n
O2 C24 C23 116.1(3) . . n
C25 C24 C23 119.4(3) . . n
C24 C25 C26 119.6(3) . . n
C25 C26 C21 121.5(3) . . n
C32 C31 C36 118.6(3) . . n
C32 C31 N3 120.2(3) . . n
C36 C31 N3 121.0(3) . . n
C31 C32 C33 120.9(3) . . n
C32 C33 C34 119.3(3) . . n
O3 C34 C35 115.4(3) . . n
O3 C34 C33 124.2(3) . . n
C35 C34 C33 120.4(3) . . n
C36 C35 C34 119.6(3) . . n
C35 C36 C31 121.0(3) . . n
C42 C41 C46 117.9(3) . . n
C42 C41 N4 120.9(3) . . n
C46 C41 N4 121.1(2) . . n
C43 C42 C41 120.8(3) . . n
C42 C43 C44 120.8(3) . . n
O4 C44 C45 125.1(3) . . n
O4 C44 C43 115.7(3) . . n
C45 C44 C43 119.2(3) . . n
C46 C45 C44 119.5(3) . . n
C45 C46 C41 121.7(3) . . n
C14 O1 C17 117.0(3) . . n
C24 O2 C27 117.4(3) . . n
C34 O3 C37 116.7(3) . . n
C44 O4 C47 117.7(3) . . n

loop_
_geom_bond_atom_site_label_1
_geom_bond_atom_site_label_2
_geom_bond_distance
_geom_bond_site_symmetry_2
_geom_bond_publ_flag
W1 N3 2.126(3) 2 y
W1 N1 2.131(3) 2 y
W1 N2 2.131(3) . y
W1 N4 2.135(3) . y
W1 W1 2.1956(5) 2 y
N1 C1 1.335(4) . y
N1 C11 1.431(4) . y
N1 W1 2.131(3) 2 y
N2 C1 1.336(4) . y
N2 C21 1.420(4) . y
N3 C2 1.331(4) . y
N3 C31 1.427(4) . y
N3 W1 2.126(3) 2 y
N4 C2 1.333(4) . y
N4 C41 1.435(4) . y
C11 C12 1.3900 . n
C11 C16 1.367(5) . n
C12 C13 1.396(4) . n
C13 C14 1.369(5) . n
C14 O1 1.375(4) . n
C14 C15 1.3900 . n
C15 C16 1.387(5) . n
C17 O1 1.404(5) . n
C21 C22 1.3900 . n
C21 C26 1.396(4) . n
C22 C23 1.379(5) . n
C23 C24 1.392(5) . n
C24 O2 1.369(4) . n
C24 C25 1.3900 . n
C25 C26 1.387(5) . n
C27 O2 1.433(5) . n
C31 C32 1.3900 . n
C31 C36 1.390(4) . n
C32 C33 1.396(4) . n
C33 C34 1.383(5) . n
C34 O3 1.387(4) . n
C34 C35 1.3900 . n
C35 C36 1.384(4) . n
C37 O3 1.440(6) . n
C41 C42 1.3900 . n
C41 C46 1.376(4) . n
C42 C43 1.384(5) . n
C43 C44 1.371(6) . n
C44 O4 1.369(4) . n
C44 C45 1.3900 . n
C45 C46 1.390(4) . n
C47 O4 1.410(6) . n
